data_2003961
loop_
_publ_author_name
'Tahirov, T. H.'
'Lu, T.-H.'
'Liu, G.-S.'
'Chi, T.-Y.'
'Chung, C.-S.'

_publ_section_title
;[(5<i>SR</i>,7<i>RS</i>,12<i>RS</i>,14<i>RS</i>)-5,7,12,14-Tetramethyl-1,4,8,11-tetraazacyclotetradecane]nickel(II)
 Diperchlorate
;
_journal_issue 10
_journal_name_full 'Acta Crystallographica Section C'
_journal_page_first 2018
_journal_page_last 2020
_journal_paper_doi 10.1107/S0108270195004458
_journal_volume 51
_journal_year 1995
_chemical_compound_source synthesis
_chemical_formula_moiety 'C14 H32 Cl2 N4 Ni1 O8'
_chemical_formula_sum 'C14 H32 Cl2 N4 Ni O8'
_chemical_formula_weight 514.049
_space_group_IT_number 14
_symmetry_cell_setting monoclinic
_symmetry_space_group_name_Hall '-P 2yab'
_symmetry_space_group_name_H-M 'P 1 21/a 1'
_atom_type_scat_source IntTabIV
_cell_angle_alpha 90.
_cell_angle_beta 95.725(7)
_cell_angle_gamma 90.
_cell_formula_units_Z 8
_cell_length_a 15.665(1)
_cell_length_b 16.352(3)
_cell_length_c 17.252(1)
_cell_measurement_reflns_used 25
_cell_measurement_temperature 298(3)
_cell_measurement_theta_max 17.51
_cell_measurement_theta_min 7.40
_cell_volume 4397.1(9)
_computing_cell_refinement 'CAD-4 Software'
_computing_data_collection 'CAD-4 Software (Enraf-Nonius, 1987)'
_computing_molecular_graphics 'SHELXTL-Plus (Sheldrick, 1987)'
_diffrn_measurement_device 'Enraf-Nonius CAD-4'
_diffrn_measurement_method \q/2\q
_diffrn_radiation_type MoK\a
_diffrn_radiation_wavelength 0.71073
_diffrn_reflns_av_R_equivalents 0.012
_diffrn_reflns_limit_h_max 18
_diffrn_reflns_limit_h_min -18
_diffrn_reflns_limit_k_max 19
_diffrn_reflns_limit_k_min 0
_diffrn_reflns_limit_l_max 20
_diffrn_reflns_limit_l_min 0
_diffrn_reflns_number 8038
_diffrn_reflns_theta_max 25
_diffrn_standards_decay_% +-2
_diffrn_standards_interval_time 60
_diffrn_standards_number 3
_exptl_absorpt_coefficient_mu 1.18
_exptl_absorpt_correction_T_max 0.9995
_exptl_absorpt_correction_T_min 0.8827
_exptl_absorpt_correction_type ' empirical (North, Philips & Mathews, 1968)'
_exptl_crystal_colour orange
_exptl_crystal_density_diffrn 1.553
_exptl_crystal_description 'rectangular pillar'
_exptl_crystal_size_max 0.43
_exptl_crystal_size_mid 0.31
_exptl_crystal_size_min 0.28
_refine_diff_density_max 0.53(8)
_refine_diff_density_min -0.39(8)
_refine_ls_extinction_method none
_refine_ls_goodness_of_fit_obs 1.38
_refine_ls_hydrogen_treatment refU
_refine_ls_number_parameters 668
_refine_ls_number_reflns 5267
_refine_ls_R_factor_obs 0.048
_refine_ls_shift/esd_max 0.115
_refine_ls_structure_factor_coef F
_refine_ls_weighting_details 'w = 1/[\s^2^(F) + 0.0008F^2^]'
_refine_ls_weighting_scheme calc
_refine_ls_wR_factor_obs 0.058
_reflns_number_observed 5267
_reflns_number_total 7725
_reflns_observed_criterion I>=2\s(I)
_cod_data_source_file ab1193.cif
_cod_data_source_block ab1193a
_cod_depositor_comments
;
The following automatic conversions were performed:

'_refine_ls_weighting_scheme' value 'w = 1/[\s^2^(F) + 0.0008F^2^]'
was changed to 'calc'. New tag '_refine_ls_weighting_details' was
created. The value of the new tag was set to 'w = 1/[\s^2^(F) +
0.0008F^2^]'.

Automatic conversion script
Id: cif_fix_values 3143 2015-03-26 13:38:13Z robertas 
;
_cod_original_sg_symbol_H-M 'P 21/a'
_cod_original_formula_sum 'C14 H32 Cl2 N4 Ni1 O8'
_cod_database_code 2003961

loop_
_symmetry_equiv_pos_as_xyz
x,y,z
1/2+x,1/2-y,z
-x,-y,-z
1/2-x,1/2+y,-z

loop_
_atom_site_label
_atom_site_occupancy
_atom_site_fract_x
_atom_site_fract_y
_atom_site_fract_z
_atom_site_B_iso_or_equiv
NiA 1.0 .24159(3) .40039(3) .86728(3) 3.04(2)
N1A 1.0 .3222(2) .4215(2) .9582(2) 3.86(16)
N2A 1.0 .1810(2) .4980(2) .8964(2) 3.45(16)
N3A 1.0 .1565(2) .3792(2) .7792(2) 3.64(17)
N4A 1.0 .3042(2) .3085(2) .8318(2) 3.81(17)
C1A 1.0 .3171(4) .5113(3) .9712(3) 5.2(3)
C2A 1.0 .2252(4) .5321(3) .9695(3) 4.8(3)
C3A 1.0 .0863(3) .4913(3) .9013(3) 4.4(2)
C31A 1.0 .0498(4) .5720(4) .9264(3) 6.8(3)
C4A 1.0 .0413(3) .4660(3) .8233(3) 4.8(2)
C5A 1.0 .0638(3) .3816(3) .7935(3) 4.4(2)
C51A 1.0 .0053(4) .3614(4) .7201(3) 6.5(3)
C6A 1.0 .1797(4) .3007(3) .7414(3) 5.0(3)
C7A 1.0 .2742(4) .2967(3) .7479(3) 5.0(3)
C8A 1.0 .3982(3) .3030(3) .8485(3) 5.1(3)
C81A 1.0 .4438(4) .3666(4) .8034(4) 7.0(3)
C9A 1.0 .4225(3) .3079(4) .9357(3) 5.6(3)
C10A 1.0 .4125(3) .3917(3) .9708(3) 5.0(3)
C101A 1.0 .4430(4) .3901(4) 1.0576(4) 7.4(4)
NiB 1.0 .26142(3) .41155(3) .36598(3) 2.94(2)
N1B 1.0 .2211(2) .3095(2) .3203(2) 3.55(16)
N2B 1.0 .3558(2) .4031(2) .3005(2) 3.43(16)
N3B 1.0 .3002(2) .5179(2) .4068(2) 3.45(16)
N4B 1.0 .1710(2) .4184(2) .4353(2) 3.71(16)
C1B 1.0 .2615(4) .2989(3) .2471(3) 4.5(3)
C2B 1.0 .3536(3) .3195(3) .2651(3) 4.3(2)
C3B 1.0 .4440(3) .4266(3) .3348(3) 4.1(2)
C31B 1.0 .5099(3) .4171(4) .2746(4) 5.9(3)
C4B 1.0 .4451(3) .5139(3) .3641(3) 4.8(2)
C5B 1.0 .3933(3) .5311(3) .4310(3) 4.5(2)
C51B 1.0 .4110(4) .6182(4) .4606(4) 7.0(3)
C6B 1.0 .2468(4) .5423(3) .4696(3) 5.1(3)
C7B 1.0 .1601(3) .5082(3) .4505(3) 4.8(2)
C8B 1.0 .0852(3) .3770(3) .4231(3) 5.0(2)
C81B 1.0 .0440(4) .3707(4) .4992(4) 7.5(4)
C9B 1.0 .0941(3) .2922(3) .3898(3) 5.3(3)
C10B 1.0 .1283(3) .2901(3) .3105(3) 5.0(2)
C101B 1.0 .0793(4) .3426(4) .2508(4) 6.8(3)
Cl1 1.0 .17460(9) .26542(8) .02627(7) 4.91(6)
Cl2 1.0 .79522(10) .42225(8) .31711(8) 5.48(7)
Cl3 1.0 .23840(9) .56785(8) .18901(7) 4.85(6)
Cl4 1.0 .65851(8) .70703(8) .45650(7) 4.51(5)
O1 0.8 .1567(5) .2593(5) -.0540(3) 12.2(5)
O1' 0.2 .186(3) .2169(17) -.0304(11) 15(3)
O2 1.0 .1339(4) .2130(3) .0714(3) 11.1(3)
O3 0.2 .1011(15) .3116(15) .020(2) 15(2)
O3' 0.8 .1681(5) .3469(3) .0475(4) 11.2(5)
O4 0.8 .2609(4) .2496(5) .0425(5) 11.9(5)
O4' 0.2 .2455(14) .3060(15) .0604(8) 9.4(12)
O5 1.0 .8223(5) .4944(3) .3512(3) 12.4(4)
O6 1.0 .7472(3) .3728(3) .3631(2) 8.5(3)
O7 0.4 .8789(8) .3840(10) .3354(10) 13.3(10)
O7' 0.6 .8418(7) .3859(5) .2617(6) 11.6(6)
O8 0.6 .7540(7) .4275(6) .2447(4) 11.1(6)
O8' 0.4 .7320(9) .4758(10) .2805(12) 14.2(12)
O9 0.7 .1915(6) .5471(7) .2518(4) 14.3(6)
O9' 0.3 .1862(10) .5021(9) .1923(14) 12.3(14)
O10 0.4 .3148(9) .6064(9) .2038(12) 14.5(12)
O10' 0.6 .2699(8) .6107(5) .2565(5) 12.4(7)
O11 1.0 .1913(3) .6175(3) .1357(2) 8.2(3)
O12 0.6 .2646(6) .4941(4) .1596(4) 9.3(5)
O12' 0.4 .3146(8) .5379(9) .1681(7) 10.9(8)
O13 1.0 .6360(3) .7051(4) .5332(2) 9.4(3)
O14 1.0 .7464(3) .7165(4) .4535(3) 11.3(4)
O15 0.7 .6222(5) .7735(4) .4152(4) 10.2(4)
O15' 0.3 .5944(9) .7216(12) .4042(7) 8.9(9)
O16 1.0 .6437(5) .6298(4) .4274(4) 14.6(5)
H1A 1.0 .292 .392 1.000 5.1(11)
H2A 1.0 .190 .541 .850 8.0(14)
H3A 1.0 .163 .423 .744 3.5(9)
H4A 1.0 .278 .267 .858 4.8(10)
H5A 1.0 .348 .542 .930 5.9(12)
H6A 1.0 .345 .527 1.023 4.9(11)
H7A 1.0 .202 .496 1.017 7.2(13)
H8A 1.0 .222 .592 .978 5.3(11)
H9A 1.0 .067 .443 .944 7.1(13)
H10A 1.0 .074 .588 .986 10.5(18)
H11A 1.0 .074 .624 .890 8.1(14)
H12A 1.0 -.013 .575 .920 5.3(11)
H13A 1.0 .064 .508 .781 5.9(12)
H14A 1.0 -.022 .472 .827 4.3(10)
H15A 1.0 .061 .339 .841 5.0(11)
H16A 1.0 .023 .307 .698 7.1(13)
H17A 1.0 .021 .405 .684 5.6(12)
H18A 1.0 -.058 .375 .725 7.3(14)
H19A 1.0 .146 .296 .686 6.7(13)
H20A 1.0 .160 .249 .773 4.8(10)
H21A 1.0 .296 .239 .727 5.6(11)
H22A 1.0 .300 .345 .713 6.0(12)
H23A 1.0 .420 .250 .831 4.9(10)
H24A 1.0 .422 .420 .808 4.2(10)
H25A 1.0 .440 .349 .742 8.8(16)
H26A 1.0 .513 .367 .824 9.0(16)
H27A 1.0 .387 .275 .961 4.3(10)
H28A 1.0 .492 .294 .944 7.2(13)
H29A 1.0 .448 .439 .943 5.6(11)
H30A 1.0 .411 .346 1.078 4.3(10)
H31A 1.0 .427 .447 1.088 10.6(18)
H32A 1.0 .511 .379 1.071 9.4(16)
H1B 1.0 .252 .267 .355 4.6(10)
H2B 1.0 .352 .442 .259 3.9(9)
H3B 1.0 .286 .550 .360 4.1(10)
H4B 1.0 .202 .395 .490 6.3(12)
H5B 1.0 .254 .244 .229 3.5(9)
H6B 1.0 .239 .336 .211 3.4(9)
H7B 1.0 .383 .279 .311 4.9(11)
H8B 1.0 .385 .321 .211 5.5(11)
H9B 1.0 .462 .385 .379 3.0(8)
H10B 1.0 .562 .432 .308 5.4(11)
H11B 1.0 .513 .353 .253 6.6(13)
H12B 1.0 .490 .460 .227 10.8(18)
H13B 1.0 .419 .555 .318 4.2(10)
H14B 1.0 .508 .525 .372 5.0(11)
H15B 1.0 .412 .480 .472 3.7(9)
H16B 1.0 .397 .658 .414 5.8(12)
H17B 1.0 .369 .626 .506 7.5(14)
H18B 1.0 .483 .627 .487 7.6(14)
H19B 1.0 .275 .519 .519 3.7(9)
H20B 1.0 .238 .600 .473 6.0(12)
H21B 1.0 .114 .530 .401 5.5(11)
H22B 1.0 .118 .508 .492 3.7(9)
H23B 1.0 .053 .416 .375 4.2(10)
H24B 1.0 .039 .431 .527 10.2(18)
H25B 1.0 -.020 .345 .492 10.4(18)
H26B 1.0 .084 .332 .543 8.8(16)
H27B 1.0 .028 .272 .375 7.6(14)
H28B 1.0 .142 .254 .423 5.1(11)
H29B 1.0 .128 .233 .294 4.8(10)
H30 1.0 .092 .335 .199 7.1(13)
H31 1.0 .099 .398 .262 7.8(15)
H32B 1.0 .017 .334 .242 8.4(15)

loop_
_geom_angle_atom_site_label_1
_geom_angle_atom_site_label_2
_geom_angle_atom_site_label_3
_geom_angle
_geom_angle_publ_flag
N1A NiA N2A 86.6(2) yes
N1A NiA N3A 177.4(2) yes
N1A NiA N4A 94.9(2) yes
N2A NiA N3A 91.9(2) yes
N2A NiA N4A 175.60(10) yes
N3A NiA N4A 86.8(2) yes
NiA N1A C1A 104.8(3) no
NiA N1A C10A 126.1(3) no
C1A N1A C10A 111.4(4) no
NiA N2A C2A 109.2(3) no
NiA N2A C3A 117.7(3) no
C2A N2A C3A 111.1(4) no
NiA N3A C5A 117.7(3) no
NiA N3A C6A 108.3(3) no
C5A N3A C6A 112.1(4) no
NiA N4A C7A 106.7(3) no
NiA N4A C8A 121.0(3) no
C7A N4A C8A 113.2(4) no
N1A C1A C2A 107.0(4) no
N2A C2A C1A 107.6(4) no
N2A C3A C31A 110.8(5) no
N2A C3A C4A 110.2(4) no
C31A C3A C4A 109.6(4) no
C3A C4A C5A 116.3(4) no
N3A C5A C4A 109.9(4) no
N3A C5A C51A 111.7(4) no
C4A C5A C51A 109.6(4) no
N3A C6A C7A 106.9(4) no
N4A C7A C6A 106.6(4) no
N4A C8A C81A 111.7(5) no
N4A C8A C9A 109.7(4) no
C81A C8A C9A 112.8(5) no
C8A C9A C10A 114.7(4) no
N1A C10A C9A 111.9(4) no
N1A C10A C101A 110.3(4) no
C9A C10A C101A 110.0(5) no
N1B NiB N2B 86.4(2) yes
N1B NiB N3B 176.9(2) yes
N1B NiB N4B 94.2(2) yes
N2B NiB N3B 92.7(2) yes
N2B NiB N4B 177.4(2) yes
N3B NiB N4B 86.9(2) yes
NiB N1B C1B 107.5(3) no
NiB N1B C10B 120.7(3) no
C1B N1B C10B 112.1(4) no
NiB N2B C2B 108.3(3) no
NiB N2B C3B 118.4(3) no
C2B N2B C3B 112.2(4) no
NiB N3B C5B 119.4(3) no
NiB N3B C6B 109.0(3) no
C5B N3B C6B 111.3(4) no
NiB N4B C7B 105.4(3) no
NiB N4B C8B 125.7(3) no
C7B N4B C8B 110.5(4) no
N1B C1B C2B 106.5(4) no
N2B C2B C1B 106.0(4) no
N2B C3B C31B 111.2(4) no
N2B C3B C4B 110.7(4) no
C31B C3B C4B 109.5(4) no
C3B C4B C5B 116.4(4) no
N3B C5B C4B 110.3(4) no
N3B C5B C51B 111.6(4) no
C4B C5B C51B 109.7(4) no
N3B C6B C7B 107.9(4) no
N4B C7B C6B 106.9(4) no
N4B C8B C81B 111.0(5) no
N4B C8B C9B 110.6(4) no
C81B C8B C9B 109.2(5) no
C8B C9B C10B 114.7(4) no
N1B C10B C9B 108.8(4) no
N1B C10B C101B 112.8(4) no
C9B C10B C101B 113.9(5) no

loop_
_geom_bond_atom_site_label_1
_geom_bond_atom_site_label_2
_geom_bond_distance
_geom_bond_publ_flag
NiA N1A 1.945(4) yes
NiA N2A 1.949(3) yes
NiA N3A 1.950(4) yes
NiA N4A 1.928(4) yes
N1A C1A 1.489(6) yes
N1A C10A 1.491(6) yes
N2A C2A 1.485(6) yes
N2A C3A 1.498(6) yes
N3A C5A 1.497(6) yes
N3A C6A 1.500(6) yes
N4A C7A 1.489(6) yes
N4A C8A 1.474(7) yes
C1A C2A 1.476(8) yes
C3A C31A 1.519(7) yes
C3A C4A 1.514(7) yes
C4A C5A 1.525(8) yes
C5A C51A 1.524(7) yes
C6A C7A 1.474(8) yes
C8A C81A 1.520(8) yes
C8A C9A 1.518(8) yes
C9A C10A 1.513(8) yes
C10A C101A 1.526(8) yes
NiB N1B 1.925(4) yes
NiB N2B 1.953(4) yes
NiB N3B 1.950(4) yes
NiB N4B 1.947(4) yes
N1B C1B 1.477(6) yes
N1B C10B 1.482(6) yes
N2B C2B 1.495(6) yes
N2B C3B 1.499(6) yes
N3B C5B 1.493(6) yes
N3B C6B 1.487(6) yes
N4B C7B 1.503(6) yes
N4B C8B 1.501(6) yes
C1B C2B 1.484(8) yes
C3B C31B 1.543(7) yes
C3B C4B 1.513(7) yes
C4B C5B 1.502(7) yes
C5B C51B 1.529(7) yes
C6B C7B 1.475(8) yes
C8B C81B 1.523(8) yes
C8B C9B 1.512(8) yes
C9B C10B 1.519(8) yes
C10B C101B 1.493(8) yes

loop_
_geom_torsion_atom_site_label_1
_geom_torsion_atom_site_label_2
_geom_torsion_atom_site_label_3
_geom_torsion_atom_site_label_4
_geom_torsion
_geom_torsion_publ_flag
C10A N1A C1A C2A -171.4(6) yes
C3A N2A C2A C1A 161.2(5) yes
C6A N3A C5A C4A -173.6(5) yes
C8A N4A C7A C6A 177.9(6) yes
N1A C1A C2A N2A -52.3(3) yes
C3A C4A C5A N3A -63.9(4) yes
N4A C8A C9A C10A -72.3(4) yes
C1A N1A C10A C9A -163.3(6) yes
C2A N2A C3A C4A 173.3(5) yes
C5A N3A C6A C7A -166.4(5) yes
C7A N4A C8A C9A -174.9(6) yes
N2A C3A C4A C5A 63.9(4) yes
N3A C6A C7A N4A 53.2(3) yes
C8A C9A C10A N1A 59.9(4) yes
C10B N1B C1B C2B -179.6(5) yes
C3B N2B C2B C1B 169.9(5) yes
C6B N3B C5B C4B -174.4(5) yes
C8B N4B C7B C6B 174.5(5) yes
N1B C1B C2B N2B -54.1(3) yes
C3B C4B C5B N3B -64.5(4) yes
N4B C8B C9B C10B -61.8(4) yes
C1B N1B C10B C9B 173.1(5) yes
C2B N2B C3B C4B 175.4(5) yes
C5B N3B C6B C7B -165.5(5) yes
C7B N4B C8B C9B 166.9(5) yes
N2B C3B C4B C5B 65.0(4) yes
N3B C6B C7B N4B 52.0(3) yes
C8B C9B C10B N1B 73.2(4) yes
